data_9000421
loop_
_publ_author_name
'Moore, P. B.'
'Araki, T.'

_publ_section_title
;
 Stewartite, MnFe2(OH)2(H2O)6[PO4]2.2H2O: Its atomic arrangement
;
_journal_name_full 'American Mineralogist'
_journal_page_first 1272
_journal_page_last 1276
_journal_volume 59
_journal_year 1974
_chemical_formula_sum 'Fe2 H18 Mn O18 P2'
_chemical_name_mineral Stewartite
_space_group_IT_number 2
_symmetry_space_group_name_Hall '-P 1'
_symmetry_space_group_name_H-M 'P -1'
_cell_angle_alpha 90.10
_cell_angle_beta 109.10
_cell_angle_gamma 71.83
_cell_formula_units_Z 2
_cell_length_a 10.398
_cell_length_b 10.672
_cell_length_c 7.223
_cell_volume 715.122
_database_code_amcsd 0000432
_exptl_crystal_density_diffrn 2.483
_cod_original_formula_sum 'Mn Fe2 P2 O18 H18'
_cod_database_code 9000421

loop_
_space_group_symop_operation_xyz
x,y,z
-x,-y,-z

loop_
_atom_site_label
_atom_site_fract_x
_atom_site_fract_y
_atom_site_fract_z
_atom_site_U_iso_or_equiv
_atom_site_type_symbol
_atom_site_attached_hydrogens
Mn 0.27273 0.48931 0.64620 0.01545 Mn 0
Fe1 0.00000 0.00000 0.00000 0.00925 Fe 0
Fe2 0.50000 0.00000 0.00000 0.00988 Fe 0
Fe3 0.24996 0.99745 0.50902 0.00785 Fe 0
P1 0.90510 0.18642 0.33970 0.00760 P 0
P2 0.45901 0.17736 0.59600 0.00760 P 0
O1 0.05880 0.12580 0.48880 0.01165 O 0
O2 0.88700 0.12100 0.14450 0.01216 O 0
O3 0.86980 0.33560 0.29410 0.01330 O 0
O4 0.80020 0.16170 0.43360 0.01153 O 0
O5 0.31180 0.15790 0.49470 0.01013 O 0
O6 0.43720 0.32600 0.60720 0.01444 O 0
O7 0.55450 0.12650 0.46950 0.01039 O 0
O8 0.53660 0.10080 0.80420 0.01317 O 0
O-H1 0.17980 0.99100 0.21560 0.01279 O 1
O-H2 0.31790 0.00060 0.80400 0.01254 O 1
Wat1 0.01760 0.16060 0.85870 0.01786 O 2
Wat2 0.38930 0.17500 0.08940 0.02102 O 2
Wat3 0.14270 0.36410 0.65920 0.02685 O 2
Wat4 0.15160 0.54280 0.32820 0.02292 O 2
Wat5 0.41150 0.60990 0.63460 0.02026 O 2
Wat6 0.37320 0.44080 0.96680 0.02812 O 2
Wat7 0.09690 0.32580 0.15340 0.02647 O 2
Wat8 0.29540 0.65540 0.15270 0.02495 O 2

loop_
_cod_changelog_entry_id
_cod_changelog_entry_author
_cod_changelog_entry_date
_cod_changelog_entry_text
1
;cod-tools version 3.8.0
Id: cif_guess_AMCSD_atom_types 9574 2023-05-10 09:00:05Z saulius
;
2023-05-10T18:46:18+03:00
;Derived atom types and hydrogen counts
from atom names that follow the AMCSD naming convention
(Wat == water, O-H == hydroxyl).
;

loop_
_cod_related_entry_id
_cod_related_entry_database
_cod_related_entry_code
1 AMCSD 0000432
